data_7033457
loop_
_publ_author_name
'Lu, Tingting'
'Xu, Xinxin'
'Li, Huili'
'Li, Zhenyu'
'Zhang, Xia'
'Ou, Jinzhao'
'Mei, Mingliang'

_publ_section_title
;
 The loading of coordination complex modified polyoxometalate nanobelts on
 activated carbon fiber: a feasible strategy to obtain visible light
 active and highly efficient polyoxometalate based photocatalysts.
;
_journal_issue 5
_journal_name_full 'Dalton transactions (Cambridge, England : 2003)'
_journal_page_first 2267
_journal_page_last 2275
_journal_paper_doi 10.1039/c4dt03092c
_journal_volume 44
_journal_year 2015
_chemical_formula_sum 'C48 H55 N12 O46 Si W11 Zn'
_chemical_formula_weight 3651.77
_chemical_name_systematic
; 
 ? 
;
_space_group_IT_number 2
_symmetry_cell_setting triclinic
_symmetry_space_group_name_Hall '-P 1'
_symmetry_space_group_name_H-M 'P -1'
_atom_sites_solution_hydrogens geom
_atom_sites_solution_primary direct
_atom_sites_solution_secondary difmap
_audit_creation_method SHELXL-97
_audit_update_record
;
2014-11-18 deposited with the CCDC.
2014-12-04 downloaded from the CCDC.
;
_cell_angle_alpha 77.7510(10)
_cell_angle_beta 79.0530(10)
_cell_angle_gamma 66.4830(10)
_cell_formula_units_Z 2
_cell_length_a 13.1329(6)
_cell_length_b 14.3222(6)
_cell_length_c 23.9745(10)
_cell_measurement_reflns_used 19455
_cell_measurement_temperature 293(2)
_cell_measurement_theta_max 25.00
_cell_measurement_theta_min 1.68
_cell_volume 4012.8(3)
_computing_cell_refinement 'SAINT (Bruker, 1999)'
_computing_data_collection 'SMART (Bruker, 1997)'
_computing_data_reduction SAINT
_computing_molecular_graphics 'SHELXTL-PLUS (Sheldrick, 1990)'
_computing_publication_material SHELXL-97
_computing_structure_refinement 'SHELXL-97 (Sheldrick, 1997)'
_computing_structure_solution 'SHELXS-97 (Sheldrick, 1990)'
_diffrn_ambient_temperature 293(2)
_diffrn_measured_fraction_theta_full 0.952
_diffrn_measured_fraction_theta_max 0.952
_diffrn_radiation_monochromator graphite
_diffrn_radiation_source 'fine-focus sealed tube'
_diffrn_radiation_type MoK\a
_diffrn_radiation_wavelength 0.71073
_diffrn_reflns_av_R_equivalents 0.0255
_diffrn_reflns_av_sigmaI/netI 0.0471
_diffrn_reflns_limit_h_max 15
_diffrn_reflns_limit_h_min -15
_diffrn_reflns_limit_k_max 15
_diffrn_reflns_limit_k_min -17
_diffrn_reflns_limit_l_max 26
_diffrn_reflns_limit_l_min -28
_diffrn_reflns_number 19455
_diffrn_reflns_theta_full 25.00
_diffrn_reflns_theta_max 25.00
_diffrn_reflns_theta_min 1.68
_exptl_absorpt_coefficient_mu 16.095
_exptl_absorpt_correction_T_max 0.076
_exptl_absorpt_correction_T_min 0.005
_exptl_absorpt_correction_type multi-scan
_exptl_absorpt_process_details 'SADABS (Sheldrick, 1996)'
_exptl_crystal_colour yellow
_exptl_crystal_density_diffrn 2.948
_exptl_crystal_density_method 'not measured'
_exptl_crystal_description block
_exptl_crystal_F_000 3206
_exptl_crystal_size_max 0.35
_exptl_crystal_size_mid 0.32
_exptl_crystal_size_min 0.16
_refine_diff_density_max 8.759
_refine_diff_density_min -5.540
_refine_diff_density_rms 0.300
_refine_ls_extinction_method none
_refine_ls_goodness_of_fit_ref 1.030
_refine_ls_hydrogen_treatment mixed
_refine_ls_matrix_type full
_refine_ls_number_parameters 979
_refine_ls_number_reflns 13427
_refine_ls_number_restraints 48
_refine_ls_restrained_S_all 1.028
_refine_ls_R_factor_all 0.0663
_refine_ls_R_factor_gt 0.0556
_refine_ls_shift/su_max 0.001
_refine_ls_shift/su_mean 0.000
_refine_ls_structure_factor_coef Fsqd
_refine_ls_weighting_details 'calc w=1/[\s^2^(Fo^2^)+(0.1250P)^2^+0.0000P] where P=(Fo^2^+2Fc^2^)/3'
_refine_ls_weighting_scheme calc
_refine_ls_wR_factor_gt 0.1663
_refine_ls_wR_factor_ref 0.1762
_reflns_number_gt 10908
_reflns_number_total 13427
_reflns_threshold_expression >2sigma(I)
_cod_data_source_file c4dt03092c2.cif
_cod_data_source_block ZnSiW11
_cod_depositor_comments 'Adding full bibliography for 7033457.cif.'
_cod_original_sg_symbol_H-M P-1
_cod_database_code 7033457

loop_
_symmetry_equiv_pos_as_xyz
'x, y, z'
'-x, -y, -z'

loop_
_atom_site_label
_atom_site_type_symbol
_atom_site_fract_x
_atom_site_fract_y
_atom_site_fract_z
_atom_site_U_iso_or_equiv
_atom_site_adp_type
_atom_site_occupancy
_atom_site_symmetry_multiplicity
_atom_site_calc_flag
_atom_site_refinement_flags
W1 W -0.46505(5) 0.75681(6) 0.13469(3) 0.0469(2) Uani 1 1 d .
W2 W -0.54461(5) 0.58039(7) 0.23562(3) 0.0522(2) Uani 1 1 d .
W3 W -0.57244(5) 0.80870(5) 0.27394(3) 0.04206(19) Uani 1 1 d .
W4 W -0.32556(7) 0.85587(5) 0.28383(3) 0.0458(2) Uani 1 1 d .
W5 W -0.21498(7) 0.80366(5) 0.14636(3) 0.0508(2) Uani 1 1 d .
W6 W -0.18688(5) 0.56029(5) 0.10636(2) 0.03286(16) Uani 1 1 d .
W7 W -0.26810(5) 0.38539(5) 0.20627(3) 0.03642(17) Uani 1 1 d .
W8 W -0.36843(4) 0.43345(4) 0.35563(2) 0.02642(15) Uani 1 1 d .
W9 W -0.39892(4) 0.66260(5) 0.39286(2) 0.02827(15) Uani 1 1 d .
W10 W -0.05950(5) 0.66502(4) 0.26192(2) 0.02699(15) Uani 1 1 d .
W11 W -0.03044(4) 0.42563(4) 0.22310(2) 0.02878(16) Uani 1 1 d .
Si1 Si -0.3006(2) 0.6189(2) 0.24862(12) 0.0164(7) Uani 1 1 d .
Zn1 Zn -0.13570(12) 0.47874(12) 0.36907(6) 0.0262(3) Uani 1 1 d .
N1 N -0.0221(8) 0.4103(9) 0.4294(4) 0.027(2) Uani 1 1 d .
C1 C 0.0895(11) 0.3948(10) 0.4112(6) 0.029(3) Uani 1 1 d .
O1 O -0.5190(17) 0.8252(13) 0.0727(6) 0.124(8) Uani 1 1 d .
O1W O 0.1350(14) 0.2153(13) 0.6000(6) 0.088(5) Uani 1 1 d D
N2 N 0.0702(9) 0.3568(8) 0.5054(5) 0.027(2) Uani 1 1 d .
H2B H 0.0823 0.3386 0.5408 0.033 Uiso 1 1 calc R
O2 O -0.5451(10) 0.6710(11) 0.1590(5) 0.064(3) Uani 1 1 d .
C2 C 0.1445(11) 0.4075(11) 0.3565(7) 0.039(4) Uani 1 1 d .
H2A H 0.1068 0.4296 0.3241 0.046 Uiso 1 1 calc R
O2W O -0.0754(14) 0.1806(12) 0.3131(7) 0.085(5) Uani 1 1 d D
N3 N -0.3155(9) 0.3947(9) 0.6034(5) 0.034(3) Uani 1 1 d .
O3 O 0.0612(10) 0.6800(11) 0.2661(5) 0.059(4) Uani 1 1 d .
C3 C 0.2610(12) 0.3851(14) 0.3520(8) 0.051(4) Uani 1 1 d .
H3A H 0.3012 0.3905 0.3159 0.061 Uiso 1 1 calc R
O4 O -0.1628(9) 0.6800(8) 0.1143(5) 0.046(3) Uani 1 1 d .
N4 N -0.5424(12) 0.6391(11) 0.0113(6) 0.050(3) Uani 1 1 d .
H4B H -0.5374 0.6449 0.0455 0.061 Uiso 1 1 calc R
C4 C 0.3148(13) 0.3557(12) 0.3999(8) 0.051(5) Uani 1 1 d .
H4A H 0.3902 0.3459 0.3952 0.061 Uiso 1 1 calc R
O5 O -0.2287(10) 0.5368(8) 0.2117(5) 0.047(3) Uani 1 1 d .
N5 N -0.6084(10) 0.6152(10) -0.0611(5) 0.041(3) Uani 1 1 d .
H5B H -0.6528 0.6043 -0.0788 0.049 Uiso 1 1 calc R
C5 C 0.2632(11) 0.3396(11) 0.4555(7) 0.036(3) Uani 1 1 d .
H5A H 0.3017 0.3174 0.4876 0.043 Uiso 1 1 calc R
O6 O -0.1438(10) 0.5548(10) 0.0362(4) 0.057(3) Uani 1 1 d .
N6 N -0.8959(10) 0.5987(10) 0.1108(5) 0.041(3) Uani 1 1 d .
H6A H -0.9497 0.5897 0.1351 0.049 Uiso 1 1 calc R
C6 C 0.1494(10) 0.3594(10) 0.4594(6) 0.028(3) Uani 1 1 d .
O7 O -0.4182(10) 0.6756(9) 0.2277(5) 0.054(3) Uani 1 1 d .
C7 C -0.0279(10) 0.3866(11) 0.4865(6) 0.029(3) Uani 1 1 d .
N7 N 0.0963(10) 0.1096(9) 0.4850(6) 0.042(3) Uani 1 1 d .
H7A H 0.1528 0.0891 0.5039 0.050 Uiso 1 1 calc R
C8 C -0.1286(10) 0.3897(9) 0.5286(5) 0.023(3) Uani 1 1 d .
N8 N -0.0070(10) 0.1632(9) 0.4141(6) 0.041(3) Uani 1 1 d .
H8A H -0.0275 0.1838 0.3801 0.050 Uiso 1 1 calc R
O8 O -0.5232(9) 0.7372(8) 0.3414(5) 0.047(3) Uani 1 1 d .
O9 O -0.6946(11) 0.9085(12) 0.2923(6) 0.082(5) Uani 1 1 d .
C9 C -0.2245(10) 0.3979(12) 0.5093(6) 0.032(3) Uani 1 1 d .
H9A H -0.2254 0.4006 0.4703 0.039 Uiso 1 1 calc R
N9 N 0.3756(14) 0.1179(14) 0.3050(8) 0.082(6) Uani 1 1 d .
O10 O -0.2362(10) 0.4467(9) 0.1289(5) 0.054(3) Uani 1 1 d .
C10 C -0.3217(13) 0.4024(11) 0.5478(6) 0.037(3) Uani 1 1 d .
H10A H -0.3874 0.4104 0.5348 0.044 Uiso 1 1 calc R
O11 O -0.3616(10) 0.8178(9) 0.1360(5) 0.054(3) Uani 1 1 d .
C11 C -0.2220(12) 0.3824(11) 0.6234(6) 0.038(3) Uani 1 1 d .
H11A H -0.2198 0.3730 0.6628 0.046 Uiso 1 1 calc R
O12 O -0.2857(12) 0.8976(9) 0.2043(5) 0.069(4) Uani 1 1 d .
C12 C -0.1262(13) 0.3837(12) 0.5848(6) 0.037(3) Uani 1 1 d .
H12A H -0.0628 0.3803 0.5984 0.044 Uiso 1 1 calc R
O13 O -0.6260(10) 0.7094(12) 0.2666(5) 0.063(4) Uani 1 1 d .
C13 C -0.5069(11) 0.6258(11) -0.0854(6) 0.035(3) Uani 1 1 d .
O14 O -0.2448(9) 0.6992(8) 0.2397(4) 0.044(3) Uani 1 1 d .
C14 C -0.4503(13) 0.6273(14) -0.1401(8) 0.054(5) Uani 1 1 d .
H14A H -0.4790 0.6203 -0.1709 0.065 Uiso 1 1 calc R
O15 O -0.1653(11) 0.7901(9) 0.2874(4) 0.059(3) Uani 1 1 d .
C15 C -0.3515(14) 0.6395(12) -0.1471(8) 0.051(4) Uani 1 1 d .
H15A H -0.3106 0.6371 -0.1833 0.061 Uiso 1 1 calc R
O16 O -0.0821(11) 0.7509(8) 0.1843(4) 0.052(3) Uani 1 1 d .
C16 C -0.3067(15) 0.6557(14) -0.1018(9) 0.060(5) Uani 1 1 d .
H16A H -0.2385 0.6640 -0.1087 0.072 Uiso 1 1 calc R
O17 O -0.3402(9) 0.6478(9) 0.1065(5) 0.046(3) Uani 1 1 d .
C17 C -0.3651(16) 0.6587(15) -0.0484(8) 0.059(5) Uani 1 1 d .
H17A H -0.3385 0.6718 -0.0188 0.071 Uiso 1 1 calc R
O18 O -0.3511(11) 0.9688(9) 0.3068(5) 0.056(3) Uani 1 1 d .
C18 C -0.4629(13) 0.6426(14) -0.0386(7) 0.049(4) Uani 1 1 d .
O19 O -0.4965(9) 0.5195(10) 0.3061(4) 0.054(3) Uani 1 1 d .
C19 C -0.6240(14) 0.6252(11) -0.0056(7) 0.045(4) Uani 1 1 d .
O20 O -0.4202(10) 0.3464(10) 0.3934(6) 0.061(4) Uani 1 1 d .
C20 C -0.7210(12) 0.6152(12) 0.0343(7) 0.045(4) Uani 1 1 d .
O21 O -0.1145(9) 0.3441(9) 0.2136(5) 0.051(3) Uani 1 1 d .
C21 C -0.7262(12) 0.6191(13) 0.0926(6) 0.042(4) Uani 1 1 d .
H21A H -0.6694 0.6271 0.1067 0.050 Uiso 1 1 calc R
O22 O -0.0591(9) 0.4105(8) 0.2980(4) 0.043(3) Uani 1 1 d .
C22 C -0.8172(13) 0.6106(13) 0.1280(6) 0.041(4) Uani 1 1 d .
H22A H -0.8219 0.6138 0.1668 0.049 Uiso 1 1 calc R
O23 O -0.4653(10) 0.8712(9) 0.2658(5) 0.053(3) Uani 1 1 d .
C23 C -0.8956(14) 0.5998(15) 0.0538(7) 0.052(4) Uani 1 1 d .
H23A H -0.9565 0.5969 0.0410 0.063 Uiso 1 1 calc R
O24 O -0.2630(8) 0.5844(8) 0.4124(5) 0.044(3) Uani 1 1 d .
C24 C -0.8058(15) 0.6054(13) 0.0154(7) 0.049(4) Uani 1 1 d .
H24A H -0.8035 0.6024 -0.0232 0.059 Uiso 1 1 calc R
O25 O -0.3014(8) 0.3770(10) 0.2857(4) 0.048(3) Uani 1 1 d .
C25 C -0.0130(13) 0.1231(11) 0.5083(6) 0.041(4) Uani 1 1 d .
O26 O -0.2718(11) 0.2750(9) 0.1937(5) 0.057(3) Uani 1 1 d .
C26 C -0.0572(17) 0.1088(12) 0.5647(8) 0.055(5) Uani 1 1 d .
H26A H -0.0133 0.0889 0.5945 0.066 Uiso 1 1 calc R
O27 O -0.3082(9) 0.5744(9) 0.3106(4) 0.045(3) Uani 1 1 d .
C27 C -0.1694(17) 0.1251(14) 0.5753(9) 0.066(6) Uani 1 1 d .
H27A H -0.2017 0.1163 0.6130 0.079 Uiso 1 1 calc R
O28 O -0.1834(11) 0.8856(9) 0.0908(5) 0.058(3) Uani 1 1 d .
C28 C -0.2351(15) 0.1545(13) 0.5310(9) 0.058(5) Uani 1 1 d .
H28A H -0.3098 0.1619 0.5391 0.070 Uiso 1 1 calc R
O29 O -0.5611(9) 0.8416(10) 0.1897(5) 0.055(3) Uani 1 1 d .
C29 C -0.1894(13) 0.1728(13) 0.4745(10) 0.060(5) Uani 1 1 d .
H29A H -0.2338 0.1967 0.4446 0.072 Uiso 1 1 calc R
O30 O -0.0530(9) 0.4800(9) 0.1378(5) 0.049(3) Uani 1 1 d .
C30 C -0.0738(12) 0.1542(10) 0.4634(6) 0.032(3) Uani 1 1 d .
O31 O -0.3446(10) 0.7701(9) 0.3502(5) 0.055(3) Uani 1 1 d .
C31 C 0.0979(11) 0.1342(11) 0.4276(6) 0.036(3) Uani 1 1 d .
O32 O -0.4174(8) 0.4788(11) 0.2009(5) 0.061(4) Uani 1 1 d .
C32 C 0.1939(13) 0.1287(12) 0.3872(7) 0.044(4) Uani 1 1 d .
O33 O -0.0805(9) 0.5926(8) 0.3273(4) 0.043(3) Uani 1 1 d .
C33 C 0.1827(13) 0.1729(14) 0.3293(7) 0.051(4) Uani 1 1 d .
H33A H 0.1121 0.2063 0.3170 0.061 Uiso 1 1 calc R
O34 O -0.4680(8) 0.7076(9) 0.4554(4) 0.044(3) Uani 1 1 d .
C34 C 0.2773(16) 0.1664(14) 0.2907(8) 0.063(6) Uani 1 1 d .
H34A H 0.2687 0.1987 0.2530 0.076 Uiso 1 1 calc R
O35 O -0.6525(8) 0.5431(9) 0.2347(4) 0.043(3) Uani 1 1 d .
C35 C 0.3851(17) 0.0781(19) 0.3587(9) 0.081(5) Uani 1 1 d .
H35A H 0.4577 0.0455 0.3684 0.097 Uiso 1 1 calc R
O36 O -0.0117(9) 0.5520(8) 0.2193(4) 0.040(3) Uani 1 1 d .
C36 C 0.3029(17) 0.0781(19) 0.4021(9) 0.081(5) Uani 1 1 d .
H36A H 0.3177 0.0465 0.4394 0.097 Uiso 1 1 calc R
O37 O -0.2384(7) 0.3981(8) 0.3810(4) 0.039(2) Uani 1 1 d .
N10 N 0.1948(17) 0.8851(13) -0.0349(9) 0.083(6) Uani 1 1 d .
H10B H 0.1613 0.8807 -0.0612 0.099 Uiso 1 1 calc R
C37 C 0.1517(15) 0.8853(18) 0.0220(6) 0.095(8) Uani 1 1 d G
C38 C 0.0567(13) 0.8740(17) 0.0547(8) 0.119(5) Uani 1 1 d G
H38A H 0.0040 0.8660 0.0371 0.143 Uiso 1 1 calc R
C39 C 0.0404(13) 0.8749(17) 0.1136(8) 0.119(5) Uani 1 1 d GU
H39A H -0.0232 0.8673 0.1354 0.143 Uiso 1 1 calc R
C40 C 0.1191(17) 0.8869(18) 0.1399(6) 0.119(5) Uani 1 1 d GU
H40A H 0.1082 0.8875 0.1793 0.143 Uiso 1 1 calc R
C41 C 0.2141(14) 0.8982(18) 0.1072(8) 0.119(5) Uani 1 1 d GU
H41A H 0.2668 0.9063 0.1248 0.143 Uiso 1 1 calc R
C42 C 0.2304(13) 0.8974(17) 0.0483(7) 0.110(9) Uani 1 1 d GU
N11 N 0.317(2) 0.8975(19) 0.0047(11) 0.112(8) Uani 1 1 d .
H11B H 0.3789 0.9006 0.0089 0.134 Uiso 1 1 calc R
C43 C 0.2890(18) 0.8921(16) -0.0439(8) 0.062(5) Uani 1 1 d .
C44 C 0.3569(12) 0.8992(12) -0.0976(6) 0.080(5) Uani 1 1 d G
C45 C 0.4511(14) 0.9241(12) -0.1049(6) 0.080(5) Uani 1 1 d G
H45A H 0.4704 0.9415 -0.0742 0.097 Uiso 1 1 calc R
C46 C 0.5163(12) 0.9230(13) -0.1578(8) 0.114(10) Uani 1 1 d GU
H46A H 0.5793 0.9396 -0.1627 0.137 Uiso 1 1 calc R
N12 N 0.4874(14) 0.8969(13) -0.2036(6) 0.095(6) Uani 1 1 d G
H12B H 0.5277 0.8962 -0.2364 0.114 Uiso 1 1 calc R
C47 C 0.3932(15) 0.8720(14) -0.1964(6) 0.113(7) Uani 1 1 d GU
H47A H 0.3738 0.8546 -0.2270 0.135 Uiso 1 1 calc R
C48 C 0.3279(12) 0.8731(14) -0.1434(7) 0.113(7) Uani 1 1 d GU
H48A H 0.2649 0.8565 -0.1386 0.135 Uiso 1 1 calc R
O38 O 0.1022(8) 0.3405(8) 0.2111(4) 0.034(2) Uani 1 1 d .
O39 O -0.4410(8) 0.5473(8) 0.3973(5) 0.041(3) Uani 1 1 d .
H1 H 0.150(10) 0.267(7) 0.602(8) 0.050 Uiso 1 1 d D
H3 H -0.099(11) 0.242(4) 0.297(7) 0.050 Uiso 1 1 d D
H4 H -0.120(10) 0.153(9) 0.311(7) 0.050 Uiso 1 1 d D
H2 H 0.065(3) 0.231(10) 0.606(8) 0.050 Uiso 1 1 d D

loop_
_atom_site_aniso_label
_atom_site_aniso_U_11
_atom_site_aniso_U_22
_atom_site_aniso_U_33
_atom_site_aniso_U_23
_atom_site_aniso_U_13
_atom_site_aniso_U_12
W1 0.0404(4) 0.0645(5) 0.0186(3) -0.0034(3) -0.0110(3) 0.0001(3)
W2 0.0233(3) 0.1016(6) 0.0369(4) -0.0354(4) -0.0037(3) -0.0162(4)
W3 0.0297(3) 0.0475(4) 0.0331(3) -0.0139(3) -0.0130(3) 0.0100(3)
W4 0.0762(5) 0.0250(3) 0.0254(3) -0.0068(2) -0.0064(3) -0.0059(3)
W5 0.0739(5) 0.0300(4) 0.0233(3) 0.0039(3) 0.0089(3) -0.0038(3)
W6 0.0431(4) 0.0390(4) 0.0155(3) -0.0079(2) -0.0021(2) -0.0131(3)
W7 0.0271(3) 0.0444(4) 0.0441(4) -0.0226(3) -0.0052(3) -0.0116(3)
W8 0.0186(3) 0.0417(3) 0.0201(3) -0.0043(2) -0.0014(2) -0.0130(2)
W9 0.0255(3) 0.0418(4) 0.0160(3) -0.0077(2) 0.0000(2) -0.0105(3)
W10 0.0313(3) 0.0307(3) 0.0203(3) -0.0061(2) 0.0018(2) -0.0139(3)
W11 0.0213(3) 0.0285(3) 0.0309(3) -0.0025(2) 0.0050(2) -0.0080(2)
Si1 0.0167(17) 0.0218(18) 0.0075(15) -0.0018(13) -0.0028(13) -0.0032(14)
Zn1 0.0196(7) 0.0338(9) 0.0205(7) -0.0042(6) -0.0015(6) -0.0054(7)
N1 0.016(5) 0.036(6) 0.023(6) -0.001(5) -0.002(4) -0.006(5)
C1 0.021(7) 0.031(7) 0.036(8) -0.007(6) -0.001(6) -0.011(6)
O1 0.163(17) 0.097(13) 0.042(8) -0.023(8) -0.059(10) 0.052(12)
O1W 0.098(12) 0.097(12) 0.044(8) -0.018(8) -0.040(9) 0.007(9)
N2 0.032(6) 0.026(6) 0.018(5) -0.002(4) -0.007(5) -0.003(5)
O2 0.051(7) 0.087(10) 0.058(8) -0.029(7) -0.007(6) -0.022(7)
C2 0.022(7) 0.037(9) 0.047(9) 0.000(7) 0.001(6) -0.007(6)
O2W 0.115(13) 0.071(10) 0.075(10) 0.040(8) -0.047(9) -0.051(10)
N3 0.020(6) 0.042(7) 0.033(7) -0.012(5) 0.015(5) -0.010(5)
O3 0.059(8) 0.102(10) 0.046(7) -0.032(7) 0.019(6) -0.061(8)
C3 0.021(8) 0.060(11) 0.063(12) -0.019(9) 0.014(8) -0.010(8)
O4 0.040(6) 0.044(6) 0.059(7) -0.022(5) 0.004(5) -0.021(5)
N4 0.050(8) 0.061(9) 0.046(8) -0.014(7) 0.004(6) -0.028(8)
C4 0.025(8) 0.032(9) 0.082(13) 0.005(8) 0.006(8) -0.010(7)
O5 0.056(7) 0.044(6) 0.044(6) -0.010(5) 0.005(5) -0.026(6)
N5 0.031(7) 0.055(8) 0.032(7) 0.003(6) -0.002(5) -0.017(6)
C5 0.026(7) 0.034(8) 0.045(9) -0.010(7) -0.010(6) -0.004(6)
O6 0.062(8) 0.089(10) 0.027(6) -0.033(6) 0.006(5) -0.028(7)
N6 0.043(7) 0.053(8) 0.016(6) 0.006(5) 0.013(5) -0.021(7)
C6 0.013(6) 0.025(7) 0.038(8) -0.002(6) -0.011(5) 0.004(5)
O7 0.051(7) 0.060(8) 0.047(7) -0.020(6) -0.014(5) -0.008(6)
C7 0.004(6) 0.042(8) 0.045(8) -0.023(6) -0.001(5) -0.005(5)
N7 0.030(7) 0.029(7) 0.055(8) -0.021(6) -0.009(6) 0.009(5)
C8 0.021(6) 0.016(6) 0.023(7) -0.003(5) 0.008(5) -0.002(5)
N8 0.045(8) 0.027(7) 0.041(7) 0.002(5) 0.007(6) -0.011(6)
O8 0.047(6) 0.046(7) 0.048(7) 0.013(5) -0.030(5) -0.015(5)
O9 0.055(8) 0.081(10) 0.053(8) -0.009(7) 0.002(6) 0.031(7)
C9 0.006(6) 0.062(10) 0.030(7) -0.007(6) 0.000(5) -0.016(6)
N9 0.054(10) 0.074(12) 0.071(12) 0.013(9) 0.008(9) 0.006(9)
O10 0.057(7) 0.039(7) 0.073(8) 0.004(6) -0.016(6) -0.027(6)
C10 0.038(8) 0.039(9) 0.036(8) -0.003(6) -0.006(7) -0.016(7)
O11 0.053(7) 0.047(7) 0.047(7) -0.010(5) 0.008(5) -0.010(6)
C11 0.040(9) 0.035(8) 0.023(7) 0.000(6) 0.004(6) -0.004(7)
O12 0.100(10) 0.044(7) 0.027(6) -0.004(5) -0.004(6) 0.009(7)
C12 0.038(8) 0.043(9) 0.026(7) -0.003(6) -0.002(6) -0.013(7)
O13 0.054(8) 0.111(11) 0.029(6) -0.028(6) 0.008(5) -0.033(8)
C13 0.024(7) 0.032(8) 0.039(8) 0.002(6) 0.010(6) -0.011(6)
O14 0.051(7) 0.052(7) 0.026(5) -0.009(5) -0.010(5) -0.013(5)
C14 0.024(8) 0.063(12) 0.070(12) 0.002(9) -0.005(8) -0.016(8)
O15 0.070(8) 0.050(7) 0.023(5) -0.010(5) 0.006(5) 0.009(6)
C15 0.040(9) 0.035(9) 0.060(11) 0.003(8) 0.013(8) -0.010(8)
O16 0.084(9) 0.027(6) 0.027(6) 0.000(4) 0.000(5) -0.008(6)
C16 0.042(10) 0.056(12) 0.072(13) 0.006(10) -0.004(9) -0.016(9)
O17 0.034(6) 0.051(7) 0.041(6) -0.011(5) 0.008(5) -0.007(5)
C17 0.070(13) 0.069(13) 0.040(10) -0.003(9) 0.008(9) -0.037(11)
O18 0.067(8) 0.035(6) 0.054(7) -0.022(5) 0.003(6) -0.003(6)
C18 0.034(9) 0.060(11) 0.042(9) -0.007(8) 0.009(7) -0.013(8)
O19 0.030(6) 0.101(10) 0.026(6) -0.022(6) -0.008(4) -0.011(6)
C19 0.057(10) 0.028(8) 0.038(9) 0.003(6) 0.019(8) -0.020(8)
O20 0.048(7) 0.062(8) 0.076(9) 0.012(6) 0.007(6) -0.039(7)
C20 0.029(8) 0.044(9) 0.041(9) 0.011(7) 0.015(7) -0.010(7)
O21 0.036(6) 0.055(7) 0.058(7) 0.019(6) -0.013(5) -0.023(6)
C21 0.029(8) 0.054(10) 0.035(8) -0.004(7) 0.000(6) -0.011(7)
O22 0.066(7) 0.039(6) 0.023(5) -0.009(4) 0.024(5) -0.031(6)
C22 0.047(9) 0.065(11) 0.025(7) 0.002(7) -0.004(7) -0.039(9)
O23 0.068(8) 0.045(7) 0.053(7) -0.015(5) -0.035(6) -0.012(6)
C23 0.035(9) 0.077(13) 0.045(10) -0.016(9) 0.016(7) -0.027(9)
O24 0.027(5) 0.039(6) 0.066(8) -0.022(5) -0.003(5) -0.004(5)
C24 0.058(11) 0.052(10) 0.032(9) -0.007(7) 0.009(8) -0.022(9)
O25 0.022(5) 0.097(9) 0.025(5) -0.027(5) -0.010(4) -0.010(6)
C25 0.057(10) 0.022(8) 0.035(8) -0.010(6) 0.016(7) -0.010(7)
O26 0.091(9) 0.044(7) 0.050(7) -0.016(5) -0.008(6) -0.036(7)
C26 0.078(13) 0.029(9) 0.049(10) -0.008(7) 0.002(9) -0.013(9)
O27 0.044(6) 0.060(7) 0.031(6) -0.010(5) 0.009(5) -0.023(6)
C27 0.067(13) 0.045(11) 0.064(13) -0.017(9) 0.044(11) -0.016(10)
O28 0.092(9) 0.040(7) 0.036(6) 0.018(5) -0.016(6) -0.026(7)
C28 0.039(10) 0.044(10) 0.083(14) 0.014(9) -0.008(10) -0.020(8)
O29 0.041(6) 0.082(9) 0.037(6) -0.027(6) -0.007(5) -0.008(6)
C29 0.025(8) 0.038(10) 0.110(17) -0.008(10) -0.016(9) -0.003(7)
O30 0.044(6) 0.051(7) 0.050(7) 0.012(5) -0.014(5) -0.024(6)
C30 0.037(8) 0.017(7) 0.037(8) -0.001(6) -0.005(6) -0.006(6)
O31 0.063(8) 0.059(8) 0.044(7) 0.017(6) -0.021(6) -0.029(6)
C31 0.026(7) 0.027(8) 0.041(9) -0.002(6) -0.007(6) 0.004(6)
O32 0.018(5) 0.115(11) 0.048(7) -0.045(7) -0.014(5) -0.002(6)
C32 0.042(9) 0.033(9) 0.045(9) -0.014(7) -0.003(7) 0.001(7)
O33 0.052(6) 0.036(6) 0.023(5) -0.012(4) 0.021(5) -0.006(5)
C33 0.029(8) 0.063(11) 0.054(11) -0.006(9) 0.001(7) -0.016(8)
O34 0.021(5) 0.070(8) 0.032(6) -0.022(5) 0.002(4) -0.004(5)
C34 0.058(12) 0.050(11) 0.042(10) 0.004(8) 0.017(9) 0.006(9)
O35 0.033(6) 0.063(7) 0.031(6) -0.011(5) -0.004(4) -0.014(5)
C35 0.051(9) 0.100(12) 0.059(9) 0.003(8) -0.003(6) -0.004(8)
O36 0.065(7) 0.039(6) 0.018(5) -0.008(4) 0.012(5) -0.026(6)
C36 0.051(9) 0.100(12) 0.059(9) 0.003(8) -0.003(6) -0.004(8)
O37 0.018(5) 0.062(7) 0.032(5) -0.022(5) 0.000(4) -0.004(5)
N10 0.078(13) 0.055(11) 0.108(16) -0.004(10) -0.005(11) -0.024(10)
C37 0.072(16) 0.15(3) 0.081(18) -0.014(16) -0.004(13) -0.064(17)
C38 0.099(10) 0.154(13) 0.100(10) -0.030(10) 0.005(8) -0.046(10)
C39 0.099(10) 0.154(13) 0.100(10) -0.030(10) 0.005(8) -0.046(10)
C40 0.099(10) 0.154(13) 0.100(10) -0.030(10) 0.005(8) -0.046(10)
C41 0.099(10) 0.154(13) 0.100(10) -0.030(10) 0.005(8) -0.046(10)
C42 0.067(15) 0.16(3) 0.088(18) -0.038(17) 0.013(14) -0.025(16)
N11 0.089(16) 0.105(18) 0.12(2) -0.026(15) -0.022(14) 0.000(13)
C43 0.065(13) 0.065(13) 0.038(10) -0.002(9) -0.023(9) -0.001(10)
C44 0.077(11) 0.049(9) 0.105(13) -0.019(8) -0.010(10) -0.009(8)
C45 0.077(11) 0.049(9) 0.105(13) -0.019(8) -0.010(10) -0.009(8)
C46 0.084(18) 0.14(2) 0.14(2) -0.04(2) 0.019(17) -0.078(18)
N12 0.099(16) 0.086(15) 0.103(17) -0.003(12) -0.002(13) -0.049(13)
C47 0.137(17) 0.131(16) 0.068(11) -0.001(11) -0.023(11) -0.048(14)
C48 0.137(17) 0.131(16) 0.068(11) -0.001(11) -0.023(11) -0.048(14)
O38 0.028(5) 0.039(6) 0.031(5) -0.007(4) 0.011(4) -0.015(4)
O39 0.026(5) 0.038(6) 0.056(7) -0.026(5) 0.001(5) -0.002(5)

loop_
_atom_type_symbol
_atom_type_description
_atom_type_scat_dispersion_real
_atom_type_scat_dispersion_imag
_atom_type_scat_source
C C 0.0033 0.0016 'International Tables Vol C Tables 4.2.6.8 and 6.1.1.4'
H H 0.0000 0.0000 'International Tables Vol C Tables 4.2.6.8 and 6.1.1.4'
N N 0.0061 0.0033 'International Tables Vol C Tables 4.2.6.8 and 6.1.1.4'
O O 0.0106 0.0060 'International Tables Vol C Tables 4.2.6.8 and 6.1.1.4'
W W -0.8490 6.8722 'International Tables Vol C Tables 4.2.6.8 and 6.1.1.4'
Si Si 0.0817 0.0704 'International Tables Vol C Tables 4.2.6.8 and 6.1.1.4'
Zn Zn 0.2839 1.4301 'International Tables Vol C Tables 4.2.6.8 and 6.1.1.4'

loop_
_geom_angle_atom_site_label_1
_geom_angle_atom_site_label_2
_geom_angle_atom_site_label_3
_geom_angle
O1 W1 O2 102.1(9)
O1 W1 O17 101.2(6)
O2 W1 O17 90.8(5)
O1 W1 O11 99.4(9)
O2 W1 O11 158.5(5)
O17 W1 O11 85.7(5)
O1 W1 O29 101.5(6)
O2 W1 O29 88.1(6)
O17 W1 O29 157.1(5)
O11 W1 O29 86.9(5)
O1 W1 O7 171.1(7)
O2 W1 O7 74.5(5)
O17 W1 O7 87.2(4)
O11 W1 O7 84.1(5)
O29 W1 O7 70.4(5)
O35 W2 O19 103.9(5)
O35 W2 O32 104.0(5)
O19 W2 O32 89.3(5)
O35 W2 O13 100.3(5)
O19 W2 O13 88.8(5)
O32 W2 O13 155.4(5)
O35 W2 O2 101.4(5)
O19 W2 O2 154.6(5)
O32 W2 O2 86.2(5)
O13 W2 O2 85.0(5)
O35 W2 O7 166.5(5)
O19 W2 O7 85.7(5)
O32 W2 O7 85.3(5)
O13 W2 O7 70.1(4)
O2 W2 O7 69.0(4)
O9 W3 O8 105.0(6)
O9 W3 O13 101.9(7)
O8 W3 O13 90.9(5)
O9 W3 O23 101.1(7)
O8 W3 O23 88.4(5)
O13 W3 O23 156.4(5)
O9 W3 O29 100.4(6)
O8 W3 O29 154.4(5)
O13 W3 O29 86.6(5)
O23 W3 O29 84.0(5)
O9 W3 O7 167.0(5)
O8 W3 O7 87.1(5)
O13 W3 O7 72.7(5)
O23 W3 O7 83.7(5)
O29 W3 O7 67.8(4)
O18 W4 O31 103.9(6)
O18 W4 O12 97.2(6)
O31 W4 O12 158.7(6)
O18 W4 O23 103.8(6)
O31 W4 O23 89.5(5)
O12 W4 O23 88.7(6)
O18 W4 O15 99.8(6)
O31 W4 O15 88.1(5)
O12 W4 O15 85.1(5)
O23 W4 O15 156.1(5)
O18 W4 O14 165.5(5)
O31 W4 O14 84.9(5)
O12 W4 O14 73.8(4)
O23 W4 O14 87.6(4)
O15 W4 O14 68.5(4)
O28 W5 O11 103.4(6)
O28 W5 O4 102.0(5)
O11 W5 O4 86.2(5)
O28 W5 O16 100.9(5)
O11 W5 O16 155.7(5)
O4 W5 O16 89.4(5)
O28 W5 O12 99.6(6)
O11 W5 O12 88.0(6)
O4 W5 O12 158.3(5)
O16 W5 O12 87.3(5)
O28 W5 O14 168.0(5)
O11 W5 O14 85.3(4)
O4 W5 O14 86.6(4)
O16 W5 O14 70.5(4)
O12 W5 O14 72.1(4)
O6 W6 O30 100.6(6)
O6 W6 O17 102.7(5)
O30 W6 O17 156.6(5)
O6 W6 O4 100.6(6)
O30 W6 O4 88.1(5)
O17 W6 O4 85.7(5)
O6 W6 O10 101.8(6)
O30 W6 O10 90.2(5)
O17 W6 O10 87.1(5)
O4 W6 O10 157.5(5)
O6 W6 O5 170.1(5)
O30 W6 O5 71.8(4)
O17 W6 O5 85.2(4)
O4 W6 O5 85.8(4)
O10 W6 O5 72.3(5)
O26 W7 O25 103.0(6)
O26 W7 O21 101.1(6)
O25 W7 O21 90.0(5)
O26 W7 O32 102.6(6)
O25 W7 O32 87.4(5)
O21 W7 O32 156.1(6)
O26 W7 O10 100.1(5)
O25 W7 O10 156.8(5)
O21 W7 O10 87.2(5)
O32 W7 O10 85.9(5)
O26 W7 O5 168.8(5)
O25 W7 O5 84.9(5)
O21 W7 O5 70.7(4)
O32 W7 O5 85.5(5)
O10 W7 O5 72.5(4)
O20 W8 O37 104.4(6)
O20 W8 O39 102.5(6)
O37 W8 O39 93.8(4)
O20 W8 O25 102.1(6)
O37 W8 O25 93.4(4)
O39 W8 O25 151.7(5)
O20 W8 O19 99.2(6)
O37 W8 O19 156.4(5)
O39 W8 O19 81.1(5)
O25 W8 O19 81.4(4)
O20 W8 O27 172.2(6)
O37 W8 O27 76.4(4)
O39 W8 O27 69.7(4)
O25 W8 O27 85.5(5)
O19 W8 O27 80.2(4)
O34 W9 O24 102.2(5)
O34 W9 O39 101.2(5)
O24 W9 O39 93.7(4)
O34 W9 O31 104.4(6)
O24 W9 O31 90.6(5)
O39 W9 O31 152.5(5)
O34 W9 O8 99.4(5)
O24 W9 O8 158.3(5)
O39 W9 O8 84.1(4)
O31 W9 O8 81.9(4)
O34 W9 O27 170.8(5)
O24 W9 O27 77.0(4)
O39 W9 O27 69.8(4)
O31 W9 O27 84.8(5)
O8 W9 O27 82.0(4)
O33 W10 O3 103.0(6)
O33 W10 O15 92.1(5)
O3 W10 O15 99.1(6)
O33 W10 O36 94.3(4)
O3 W10 O36 104.2(5)
O15 W10 O36 153.7(5)
O33 W10 O16 162.3(5)
O3 W10 O16 94.5(6)
O15 W10 O16 82.6(4)
O36 W10 O16 83.6(4)
O33 W10 O14 91.9(5)
O3 W10 O14 161.7(5)
O15 W10 O14 69.3(5)
O36 W10 O14 85.0(4)
O16 W10 O14 70.5(4)
O38 W11 O22 103.9(5)
O38 W11 O36 103.4(5)
O22 W11 O36 92.7(4)
O38 W11 O21 100.2(5)
O22 W11 O21 94.4(5)
O36 W11 O21 152.9(5)
O38 W11 O30 96.1(5)
O22 W11 O30 160.0(5)
O36 W11 O30 82.8(4)
O21 W11 O30 81.6(4)
O38 W11 O5 162.0(4)
O22 W11 O5 91.6(5)
O36 W11 O5 84.7(4)
O21 W11 O5 69.0(4)
O30 W11 O5 68.6(4)
O27 Si1 O5 111.4(6)
O27 Si1 O7 111.5(6)
O5 Si1 O7 109.8(6)
O27 Si1 O14 109.0(6)
O5 Si1 O14 107.4(6)
O7 Si1 O14 107.5(6)
O22 Zn1 O37 87.3(4)
O22 Zn1 O24 153.0(5)
O37 Zn1 O24 86.7(4)
O22 Zn1 O33 84.4(4)
O37 Zn1 O33 152.9(4)
O24 Zn1 O33 89.1(4)
O22 Zn1 N1 105.5(5)
O37 Zn1 N1 108.2(4)
O24 Zn1 N1 101.4(4)
O33 Zn1 N1 98.8(4)
C7 N1 C1 104.8(10)
C7 N1 Zn1 136.3(8)
C1 N1 Zn1 118.3(8)
C2 C1 N1 130.7(13)
C2 C1 C6 120.2(12)
N1 C1 C6 109.2(11)
H1 O1W H2 109.2(19)
C7 N2 C6 109.0(11)
C7 N2 H2B 125.5
C6 N2 H2B 125.5
W1 O2 W2 126.0(6)
C1 C2 C3 117.0(15)
C1 C2 H2A 121.5
C3 C2 H2A 121.5
H3 O2W H4 109.0(18)
C10 N3 C11 122.6(12)
C4 C3 C2 121.0(15)
C4 C3 H3A 119.5
C2 C3 H3A 119.5
W5 O4 W6 148.2(6)
C19 N4 C18 106.6(14)
C19 N4 H4B 126.7
C18 N4 H4B 126.7
C3 C4 C5 123.6(14)
C3 C4 H4A 118.2
C5 C4 H4A 118.2
Si1 O5 W7 124.5(6)
Si1 O5 W6 127.1(6)
W7 O5 W6 88.5(4)
Si1 O5 W11 124.1(6)
W7 O5 W11 90.3(4)
W6 O5 W11 91.4(4)
C19 N5 C13 108.0(13)
C19 N5 H5B 126.0
C13 N5 H5B 126.0
C6 C5 C4 115.0(14)
C6 C5 H5A 122.5
C4 C5 H5A 122.5
C22 N6 C23 120.2(12)
C22 N6 H6A 119.9
C23 N6 H6A 119.9
N2 C6 C5 132.4(13)
N2 C6 C1 104.5(10)
C5 C6 C1 123.1(13)
Si1 O7 W1 128.9(7)
Si1 O7 W3 124.6(6)
W1 O7 W3 93.1(4)
Si1 O7 W2 120.1(7)
W1 O7 W2 90.5(4)
W3 O7 W2 88.6(4)
N1 C7 N2 112.6(11)
N1 C7 C8 128.0(11)
N2 C7 C8 119.4(12)
C31 N7 C25 107.7(13)
C31 N7 H7A 126.2
C25 N7 H7A 126.2
C12 C8 C9 119.7(12)
C12 C8 C7 120.7(12)
C9 C8 C7 119.6(12)
C31 N8 C30 107.7(13)
C31 N8 H8A 126.2
C30 N8 H8A 126.2
W3 O8 W9 151.4(6)
C8 C9 C10 121.1(13)
C8 C9 H9A 119.5
C10 C9 H9A 119.5
C35 N9 C34 117.5(17)
W7 O10 W6 126.3(7)
N3 C10 C9 117.5(13)
N3 C10 H10A 121.3
C9 C10 H10A 121.3
W5 O11 W1 149.7(7)
N3 C11 C12 120.3(13)
N3 C11 H11A 119.9
C12 C11 H11A 119.9
W4 O12 W5 124.9(7)
C8 C12 C11 118.8(14)
C8 C12 H12A 120.6
C11 C12 H12A 120.6
W3 O13 W2 128.5(6)
N5 C13 C14 134.5(15)
N5 C13 C18 105.3(12)
C14 C13 C18 120.1(13)
Si1 O14 W4 123.5(6)
Si1 O14 W10 125.8(6)
W4 O14 W10 92.0(4)
Si1 O14 W5 124.3(5)
W4 O14 W5 89.1(4)
W10 O14 W5 91.8(4)
C15 C14 C13 117.2(18)
C15 C14 H14A 121.4
C13 C14 H14A 121.4
W10 O15 W4 130.2(7)
C14 C15 C16 123.5(17)
C14 C15 H15A 118.3
C16 C15 H15A 118.3
W5 O16 W10 127.2(6)
C17 C16 C15 119.1(17)
C17 C16 H16A 120.4
C15 C16 H16A 120.4
W1 O17 W6 149.9(7)
C16 C17 C18 119.7(19)
C16 C17 H17A 120.2
C18 C17 H17A 120.2
C17 C18 N4 133.8(17)
C17 C18 C13 120.3(14)
N4 C18 C13 105.9(13)
W2 O19 W8 150.1(6)
N4 C19 N5 114.1(13)
N4 C19 C20 122.6(16)
N5 C19 C20 123.2(16)
C24 C20 C21 119.4(13)
C24 C20 C19 121.4(16)
C21 C20 C19 119.2(16)
W7 O21 W11 130.0(6)
C22 C21 C20 117.7(15)
C22 C21 H21A 121.2
C20 C21 H21A 121.2
W11 O22 Zn1 147.3(6)
N6 C22 C21 123.2(14)
N6 C22 H22A 118.4
C21 C22 H22A 118.4
W3 O23 W4 145.8(7)
C24 C23 N6 120.3(16)
C24 C23 H23A 119.9
N6 C23 H23A 119.9
W9 O24 Zn1 128.6(6)
C23 C24 C20 119.1(16)
C23 C24 H24A 120.5
C20 C24 H24A 120.5
W7 O25 W8 153.9(8)
C30 C25 N7 106.5(13)
C30 C25 C26 123.7(16)
N7 C25 C26 129.8(17)
C27 C26 C25 117.2(19)
C27 C26 H26A 121.4
C25 C26 H26A 121.4
Si1 O27 W9 128.7(7)
Si1 O27 W8 128.0(6)
W9 O27 W8 90.1(3)
C26 C27 C28 121.6(17)
C26 C27 H27A 119.2
C28 C27 H27A 119.2
C29 C28 C27 120.0(16)
C29 C28 H28A 120.0
C27 C28 H28A 120.0
W1 O29 W3 128.2(7)
C28 C29 C30 118.5(17)
C28 C29 H29A 120.8
C30 C29 H29A 120.8
W6 O30 W11 128.0(6)
C25 C30 N8 109.3(13)
C25 C30 C29 118.9(15)
N8 C30 C29 131.7(16)
W4 O31 W9 151.0(7)
N8 C31 N7 108.8(12)
N8 C31 C32 125.1(14)
N7 C31 C32 126.1(13)
W7 O32 W2 146.5(6)
C36 C32 C33 116.8(15)
C36 C32 C31 122.5(16)
C33 C32 C31 120.7(14)
W10 O33 Zn1 145.6(7)
C34 C33 C32 119.6(16)
C34 C33 H33A 120.2
C32 C33 H33A 120.2
N9 C34 C33 122.4(17)
N9 C34 H34A 118.8
C33 C34 H34A 118.8
N9 C35 C36 128(2)
N9 C35 H35A 115.9
C36 C35 H35A 115.9
W11 O36 W10 140.1(5)
C32 C36 C35 115.4(19)
C32 C36 H36A 122.3
C35 C36 H36A 122.3
W8 O37 Zn1 129.6(6)
C43 N10 C37 112(2)
C43 N10 H10B 124.0
C37 N10 H10B 124.0
N10 C37 C38 135.2(15)
N10 C37 C42 104.8(15)
C38 C37 C42 120.0
C37 C38 C39 120.0
C37 C38 H38A 120.0
C39 C38 H38A 120.0
C40 C39 C38 120.0
C40 C39 H39A 120.0
C38 C39 H39A 120.0
C39 C40 C41 120.0
C39 C40 H40A 120.0
C41 C40 H40A 120.0
C40 C41 C42 120.0
C40 C41 H41A 120.0
C42 C41 H41A 120.0
C41 C42 C37 120.0
C41 C42 N11 135.2(16)
C37 C42 N11 104.6(16)
C43 N11 C42 109(2)
C43 N11 H11B 125.3
C42 N11 H11B 125.3
N10 C43 N11 109(2)
N10 C43 C44 128.0(19)
N11 C43 C44 123(2)
C45 C44 C48 120.0
C45 C44 C43 123.8(14)
C48 C44 C43 116.1(14)
C44 C45 C46 120.0
C44 C45 H45A 120.0
C46 C45 H45A 120.0
N12 C46 C45 120.0
N12 C46 H46A 120.0
C45 C46 H46A 120.0
C47 N12 C46 120.0
C47 N12 H12B 120.0
C46 N12 H12B 120.0
C48 C47 N12 120.0
C48 C47 H47A 120.0
N12 C47 H47A 120.0
C47 C48 C44 120.0
C47 C48 H48A 120.0
C44 C48 H48A 120.0
W8 O39 W9 127.5(5)

loop_
_geom_bond_atom_site_label_1
_geom_bond_atom_site_label_2
_geom_bond_distance
W1 O1 1.702(13)
W1 O2 1.857(13)
W1 O17 1.889(10)
W1 O11 1.894(12)
W1 O29 1.906(11)
W1 O7 2.358(11)
W2 O35 1.707(10)
W2 O19 1.832(10)
W2 O32 1.909(11)
W2 O13 1.953(14)
W2 O2 2.010(14)
W2 O7 2.496(12)
W3 O9 1.726(12)
W3 O8 1.803(10)
W3 O13 1.870(14)
W3 O23 1.910(12)
W3 O29 1.964(11)
W3 O7 2.435(12)
W4 O18 1.705(11)
W4 O31 1.834(10)
W4 O12 1.911(11)
W4 O23 1.882(11)
W4 O15 1.943(13)
W4 O14 2.442(11)
W5 O28 1.685(10)
W5 O11 1.912(12)
W5 O4 1.899(10)
W5 O16 1.924(13)
W5 O12 1.977(12)
W5 O14 2.472(10)
W6 O6 1.678(10)
W6 O30 1.871(11)
W6 O17 1.900(10)
W6 O4 1.915(10)
W6 O10 1.921(10)
W6 O5 2.460(11)
W7 O26 1.691(10)
W7 O25 1.860(10)
W7 O21 1.895(10)
W7 O32 1.893(10)
W7 O10 1.922(12)
W7 O5 2.455(10)
W8 O20 1.673(10)
W8 O37 1.766(9)
W8 O39 1.912(10)
W8 O25 1.920(10)
W8 O19 2.059(10)
W8 O27 2.428(10)
W9 O34 1.706(10)
W9 O24 1.778(10)
W9 O39 1.917(10)
W9 O31 1.965(11)
W9 O8 2.034(10)
W9 O27 2.423(10)
W10 O33 1.728(9)
W10 O3 1.706(10)
W10 O15 1.915(11)
W10 O36 1.925(10)
W10 O16 2.003(10)
W10 O14 2.425(11)
W11 O38 1.693(9)
W11 O22 1.749(9)
W11 O36 1.903(9)
W11 O21 1.967(11)
W11 O30 2.061(11)
W11 O5 2.483(12)
Si1 O27 1.488(10)
Si1 O5 1.516(11)
Si1 O7 1.554(12)
Si1 O14 1.553(11)
Zn1 O22 2.034(9)
Zn1 O37 2.047(10)
Zn1 O24 2.038(10)
Zn1 O33 2.040(10)
Zn1 N1 2.082(11)
N1 C7 1.332(17)
N1 C1 1.388(16)
C1 C2 1.39(2)
C1 C6 1.410(19)
O1W H1 0.841(10)
O1W H2 0.840(10)
N2 C7 1.322(16)
N2 C6 1.369(17)
N2 H2B 0.8600
C2 C3 1.42(2)
C2 H2A 0.9300
O2W H3 0.841(10)
O2W H4 0.841(10)
N3 C10 1.327(18)
N3 C11 1.337(19)
C3 C4 1.36(3)
C3 H3A 0.9300
N4 C19 1.31(2)
N4 C18 1.437(19)
N4 H4B 0.8600
C4 C5 1.39(2)
C4 H4A 0.9300
N5 C19 1.34(2)
N5 C13 1.403(17)
N5 H5B 0.8600
C5 C6 1.394(18)
C5 H5A 0.9300
N6 C22 1.266(19)
N6 C23 1.36(2)
N6 H6A 0.8600
C7 C8 1.495(17)
N7 C31 1.345(19)
N7 C25 1.389(19)
N7 H7A 0.8600
C8 C12 1.339(19)
C8 C9 1.376(18)
N8 C31 1.354(19)
N8 C30 1.348(18)
N8 H8A 0.8600
C9 C10 1.413(19)
C9 H9A 0.9300
N9 C35 1.30(3)
N9 C34 1.27(2)
C10 H10A 0.9300
C11 C12 1.42(2)
C11 H11A 0.9300
C12 H12A 0.9300
C13 C14 1.38(2)
C13 C18 1.46(2)
C14 C15 1.35(2)
C14 H14A 0.9300
C15 C16 1.43(3)
C15 H15A 0.9300
C16 C17 1.36(3)
C16 H16A 0.9300
C17 C18 1.36(2)
C17 H17A 0.9300
C19 C20 1.477(19)
C20 C24 1.34(2)
C20 C21 1.40(2)
C21 C22 1.36(2)
C21 H21A 0.9300
C22 H22A 0.9300
C23 C24 1.37(2)
C23 H23A 0.9300
C24 H24A 0.9300
C25 C30 1.35(2)
C25 C26 1.37(2)
C26 C27 1.38(3)
C26 H26A 0.9300
C27 C28 1.39(3)
C27 H27A 0.9300
C28 C29 1.39(3)
C28 H28A 0.9300
C29 C30 1.42(2)
C29 H29A 0.9300
C31 C32 1.42(2)
C32 C36 1.40(3)
C32 C33 1.41(2)
C33 C34 1.38(2)
C33 H33A 0.9300
C34 H34A 0.9300
C35 C36 1.35(3)
C35 H35A 0.9300
C36 H36A 0.9300
N10 C43 1.25(3)
N10 C37 1.37(2)
N10 H10B 0.8600
C37 C38 1.3900
C37 C42 1.3900
C38 C39 1.3900
C38 H38A 0.9300
C39 C40 1.3900
C39 H39A 0.9300
C40 C41 1.3900
C40 H40A 0.9300
C41 C42 1.3900
C41 H41A 0.9300
C42 N11 1.39(3)
N11 C43 1.31(3)
N11 H11B 0.8600
C43 C44 1.43(2)
C44 C45 1.3900
C44 C48 1.3900
C45 C46 1.3900
C45 H45A 0.9300
C46 N12 1.3900
C46 H46A 0.9300
N12 C47 1.3900
N12 H12B 0.8600
C47 C48 1.3900
C47 H47A 0.9300
C48 H48A 0.9300
